data_2222012
loop_
_publ_author_name
'Becker, Eva'
'Kirchner, Karl'
'Mereiter, Kurt'

_publ_section_title
;
 (\h^5^-Cyclopentadienyl)(\h^6^-mesitylamine)ruthenium(II)
 hexafluoridophosphate
;
_journal_coeditor_code GK2208
_journal_issue 6
_journal_name_full 'Acta Crystallographica Section E'
_journal_page_first m631
_journal_paper_doi 10.1107/S1600536809016894
_journal_volume 65
_journal_year 2009
_chemical_formula_iupac '[Ru (C5 H5) (C9 H13 N)] F6 P'
_chemical_formula_moiety 'C14 H18 N Ru +, P F6 -'
_chemical_formula_sum 'C14 H18 F6 N P Ru'
_chemical_formula_weight 446.33
_chemical_name_common CpRu(\h^6^-mes-NH~2~).PF6
_chemical_name_systematic
;
(\h^5^-Cyclopentadienyl)(\h^6^-mesitylamine)ruthenium(II)
hexafluoridophosphate
;
_space_group_IT_number 19
_symmetry_cell_setting orthorhombic
_symmetry_space_group_name_Hall 'P 2ac 2ab'
_symmetry_space_group_name_H-M 'P 21 21 21'
_atom_sites_solution_hydrogens geom
_atom_sites_solution_primary direct
_atom_sites_solution_secondary difmap
_audit_creation_method SHELXL-97
_cell_angle_alpha 90.00
_cell_angle_beta 90.00
_cell_angle_gamma 90.00
_cell_formula_units_Z 4
_cell_length_a 7.5119(4)
_cell_length_b 10.2047(6)
_cell_length_c 21.1818(12)
_cell_measurement_reflns_used 7583
_cell_measurement_temperature 173(2)
_cell_measurement_theta_max 29.96
_cell_measurement_theta_min 2.22
_cell_volume 1623.73(16)
_computing_cell_refinement 'SAINT (Bruker, 2003)'
_computing_data_collection 'SMART (Bruker, 2003)'
_computing_data_reduction 'SAINT (Bruker, 2003)'
_computing_molecular_graphics 'SHELXTL (Sheldrick, 2008)'
_computing_publication_material 'SHELXTL (Sheldrick, 2008)'
_computing_structure_refinement 'SHELXL97 (Sheldrick, 2008)'
_computing_structure_solution 'SHELXS97 (Sheldrick, 2008)'
_diffrn_ambient_temperature 173(2)
_diffrn_measured_fraction_theta_full 0.995
_diffrn_measured_fraction_theta_max 0.995
_diffrn_measurement_device_type 'Bruker SMART CCD'
_diffrn_measurement_method \w
_diffrn_radiation_monochromator graphite
_diffrn_radiation_source 'fine-focus sealed tube'
_diffrn_radiation_type MoK\a
_diffrn_radiation_wavelength 0.71073
_diffrn_reflns_av_R_equivalents 0.0263
_diffrn_reflns_av_sigmaI/netI 0.0201
_diffrn_reflns_limit_h_max 10
_diffrn_reflns_limit_h_min -10
_diffrn_reflns_limit_k_max 14
_diffrn_reflns_limit_k_min -14
_diffrn_reflns_limit_l_max 29
_diffrn_reflns_limit_l_min -29
_diffrn_reflns_number 24305
_diffrn_reflns_theta_full 30.02
_diffrn_reflns_theta_max 30.02
_diffrn_reflns_theta_min 2.22
_diffrn_standards_decay_% 0
_diffrn_standards_interval_count 0
_diffrn_standards_interval_time 0
_diffrn_standards_number 0
_exptl_absorpt_coefficient_mu 1.121
_exptl_absorpt_correction_T_max 0.75
_exptl_absorpt_correction_T_min 0.62
_exptl_absorpt_correction_type multi-scan
_exptl_absorpt_process_details '(SADABS; Bruker, 2003)'
_exptl_crystal_colour colourless
_exptl_crystal_density_diffrn 1.826
_exptl_crystal_density_method 'not measured'
_exptl_crystal_description prism
_exptl_crystal_F_000 888
_exptl_crystal_size_max 0.55
_exptl_crystal_size_mid 0.30
_exptl_crystal_size_min 0.26
_refine_diff_density_max 0.646
_refine_diff_density_min -0.406
_refine_ls_abs_structure_details 'Flack, (1983), 2202 Friedel pairs'
_refine_ls_abs_structure_Flack 0.21(3)
_refine_ls_extinction_method none
_refine_ls_goodness_of_fit_ref 1.118
_refine_ls_hydrogen_treatment mixed
_refine_ls_matrix_type full
_refine_ls_number_parameters 218
_refine_ls_number_reflns 4741
_refine_ls_number_restraints 1
_refine_ls_restrained_S_all 1.118
_refine_ls_R_factor_all 0.0242
_refine_ls_R_factor_gt 0.0236
_refine_ls_shift/su_max 0.001
_refine_ls_shift/su_mean 0.000
_refine_ls_structure_factor_coef Fsqd
_refine_ls_weighting_details 'calc w=1/[\s^2^(Fo^2^)+(0.0228P)^2^+0.8717P] where P=(Fo^2^+2Fc^2^)/3'
_refine_ls_weighting_scheme calc
_refine_ls_wR_factor_gt 0.0549
_refine_ls_wR_factor_ref 0.0552
_reflns_number_gt 4650
_reflns_number_total 4741
_reflns_threshold_expression I>2\s(I)
_cod_data_source_file gk2208.cif
_cod_data_source_block I
_cod_database_code 2222012
_cod_database_fobs_code 2222012

loop_
_symmetry_equiv_pos_as_xyz
'x, y, z'
'-x+1/2, -y, z+1/2'
'-x, y+1/2, -z+1/2'
'x+1/2, -y+1/2, -z'

loop_
_atom_site_type_symbol
_atom_site_label
_atom_site_fract_x
_atom_site_fract_y
_atom_site_fract_z
_atom_site_U_iso_or_equiv
_atom_site_adp_type
_atom_site_calc_flag
_atom_site_refinement_flags
_atom_site_occupancy
_atom_site_disorder_assembly
_atom_site_disorder_group
Ru Ru 0.62135(2) 0.480064(16) 0.128280(7) 0.02275(4) Uani d . 1 . .
C C1 0.7945(3) 0.6499(2) 0.11758(13) 0.0375(5) Uani d . 1 . .
H H1 0.7526 0.7358 0.1088 0.045 Uiso calc R 1 . .
C C2 0.8399(3) 0.5545(3) 0.07219(14) 0.0401(6) Uani d . 1 . .
H H2 0.8323 0.5645 0.0277 0.048 Uiso calc R 1 . .
C C3 0.8987(4) 0.4415(3) 0.10452(14) 0.0431(6) Uani d . 1 . .
H H3 0.9400 0.3629 0.0855 0.052 Uiso calc R 1 . .
C C4 0.8854(4) 0.4655(3) 0.17054(13) 0.0427(6) Uani d . 1 . .
H H4 0.9136 0.4057 0.2034 0.051 Uiso calc R 1 . .
C C5 0.8217(3) 0.5963(3) 0.17799(13) 0.0388(6) Uani d . 1 . .
H H5 0.8012 0.6397 0.2170 0.047 Uiso calc R 1 . .
N N 0.2758(3) 0.6420(2) 0.19495(11) 0.0374(5) Uani d D 1 . .
H H1A 0.237(4) 0.625(3) 0.2330(10) 0.045 Uiso d D 1 . .
H H1B 0.219(4) 0.699(3) 0.1717(13) 0.045 Uiso d D 1 . .
C C6 0.3383(3) 0.5357(2) 0.16198(11) 0.0284(4) Uani d . 1 . .
C C7 0.3543(3) 0.5395(2) 0.09480(11) 0.0293(5) Uani d . 1 . .
C C8 0.4115(3) 0.4252(2) 0.06244(11) 0.0308(5) Uani d . 1 . .
H H8 0.4138 0.4263 0.0176 0.037 Uiso calc R 1 . .
C C9 0.4649(3) 0.3105(2) 0.09396(11) 0.0299(5) Uani d . 1 . .
C C10 0.4628(3) 0.3137(2) 0.16078(11) 0.0278(4) Uani d . 1 . .
H H10 0.5012 0.2384 0.1833 0.033 Uiso calc R 1 . .
C C11 0.4056(3) 0.4246(2) 0.19536(10) 0.0265(4) Uani d . 1 . .
C C12 0.3062(4) 0.6610(3) 0.05839(14) 0.0426(6) Uani d . 1 . .
H H12A 0.1773 0.6752 0.0607 0.064 Uiso calc R 1 . .
H H12B 0.3416 0.6503 0.0142 0.064 Uiso calc R 1 . .
H H12C 0.3683 0.7366 0.0765 0.064 Uiso calc R 1 . .
C C13 0.5281(4) 0.1920(3) 0.05904(13) 0.0418(6) Uani d . 1 . .
H H13A 0.4266 0.1347 0.0500 0.063 Uiso calc R 1 . .
H H13B 0.6149 0.1446 0.0849 0.063 Uiso calc R 1 . .
H H13C 0.5840 0.2190 0.0193 0.063 Uiso calc R 1 . .
C C14 0.4080(4) 0.4215(3) 0.26627(10) 0.0373(5) Uani d . 1 . .
H H14A 0.2864 0.4101 0.2821 0.056 Uiso calc R 1 . .
H H14B 0.4570 0.5041 0.2823 0.056 Uiso calc R 1 . .
H H14C 0.4822 0.3484 0.2806 0.056 Uiso calc R 1 . .
P P -0.05498(8) 0.52386(6) 0.36805(3) 0.02999(11) Uani d . 1 . .
F F1 0.0612(3) 0.6046(2) 0.31902(9) 0.0629(6) Uani d . 1 . .
F F2 -0.1653(4) 0.4427(2) 0.41838(11) 0.0828(8) Uani d . 1 . .
F F3 -0.2304(3) 0.5675(2) 0.33379(11) 0.0746(7) Uani d . 1 . .
F F4 0.1256(3) 0.4786(2) 0.40177(8) 0.0631(5) Uani d . 1 . .
F F5 -0.0414(3) 0.39806(18) 0.32320(9) 0.0553(5) Uani d . 1 . .
F F6 -0.0659(3) 0.64704(17) 0.41381(8) 0.0499(4) Uani d . 1 . .

loop_
_atom_site_aniso_label
_atom_site_aniso_U_11
_atom_site_aniso_U_22
_atom_site_aniso_U_33
_atom_site_aniso_U_12
_atom_site_aniso_U_13
_atom_site_aniso_U_23
Ru 0.02249(6) 0.02258(7) 0.02320(7) -0.00058(6) 0.00164(6) -0.00027(6)
C1 0.0313(11) 0.0299(11) 0.0513(16) -0.0078(9) 0.0047(11) -0.0006(10)
C2 0.0343(13) 0.0432(15) 0.0427(14) -0.0109(10) 0.0131(10) -0.0033(11)
C3 0.0276(12) 0.0408(13) 0.0611(16) 0.0041(10) 0.0135(11) -0.0093(11)
C4 0.0251(10) 0.0511(16) 0.0518(14) -0.0046(14) -0.0064(11) 0.0103(12)
C5 0.0288(11) 0.0484(16) 0.0390(13) -0.0084(10) -0.0021(10) -0.0113(12)
N 0.0328(11) 0.0345(11) 0.0448(13) 0.0059(9) 0.0059(9) -0.0055(9)
C6 0.0225(9) 0.0272(11) 0.0355(11) -0.0014(8) 0.0028(7) -0.0007(9)
C7 0.0233(10) 0.0301(12) 0.0345(11) 0.0011(9) -0.0039(8) 0.0036(8)
C8 0.0309(12) 0.0350(11) 0.0264(10) -0.0030(9) -0.0019(8) -0.0008(9)
C9 0.0309(12) 0.0277(11) 0.0310(11) -0.0055(9) -0.0006(9) -0.0031(9)
C10 0.0296(11) 0.0227(10) 0.0309(11) -0.0029(9) 0.0028(9) 0.0036(8)
C11 0.0226(10) 0.0294(10) 0.0275(10) -0.0026(8) 0.0025(8) -0.0007(8)
C12 0.0407(14) 0.0400(14) 0.0472(15) 0.0078(12) -0.0066(12) 0.0126(12)
C13 0.0531(16) 0.0315(13) 0.0407(14) -0.0017(12) 0.0040(12) -0.0098(10)
C14 0.0424(14) 0.0413(13) 0.0282(11) 0.0009(11) 0.0072(9) 0.0003(9)
P 0.0352(3) 0.0283(2) 0.0265(2) -0.0024(2) 0.0010(2) -0.0034(3)
F1 0.0797(14) 0.0524(11) 0.0566(11) -0.0027(10) 0.0338(10) 0.0086(9)
F2 0.113(2) 0.0541(12) 0.0812(14) -0.0239(12) 0.0484(15) 0.0043(10)
F3 0.0539(11) 0.0992(17) 0.0708(13) 0.0344(12) -0.0239(10) -0.0324(12)
F4 0.0666(11) 0.0686(12) 0.0541(10) 0.0186(13) -0.0253(9) -0.0099(9)
F5 0.0627(11) 0.0458(10) 0.0574(11) 0.0050(9) -0.0066(9) -0.0271(9)
F6 0.0722(12) 0.0392(8) 0.0381(8) -0.0013(8) 0.0039(8) -0.0153(7)

loop_
_atom_type_symbol
_atom_type_description
_atom_type_scat_dispersion_real
_atom_type_scat_dispersion_imag
_atom_type_scat_source
C C 0.0033 0.0016 'International Tables Vol C Tables 4.2.6.8 and 6.1.1.4'
H H 0.0000 0.0000 'International Tables Vol C Tables 4.2.6.8 and 6.1.1.4'
N N 0.0061 0.0033 'International Tables Vol C Tables 4.2.6.8 and 6.1.1.4'
F F 0.0171 0.0103 'International Tables Vol C Tables 4.2.6.8 and 6.1.1.4'
P P 0.1023 0.0942 'International Tables Vol C Tables 4.2.6.8 and 6.1.1.4'
Ru Ru -1.2594 0.8363 'International Tables Vol C Tables 4.2.6.8 and 6.1.1.4'

loop_
_geom_angle_atom_site_label_1
_geom_angle_atom_site_label_2
_geom_angle_atom_site_label_3
_geom_angle_site_symmetry_1
_geom_angle_site_symmetry_3
_geom_angle
_geom_angle_publ_flag
C2 Ru C8 . . 106.72(10) ?
C2 Ru C1 . . 37.90(10) ?
C8 Ru C1 . . 124.74(10) ?
C2 Ru C3 . . 37.94(11) ?
C8 Ru C3 . . 119.84(10) ?
C1 Ru C3 . . 63.19(10) ?
C2 Ru C4 . . 63.86(11) ?
C8 Ru C4 . . 154.62(10) ?
C1 Ru C4 . . 63.52(10) ?
C3 Ru C4 . . 38.10(11) ?
C2 Ru C10 . . 149.22(10) ?
C8 Ru C10 . . 66.89(9) ?
C1 Ru C10 . . 167.48(9) ?
C3 Ru C10 . . 116.98(10) ?
C4 Ru C10 . . 108.27(10) ?
C2 Ru C5 . . 63.38(10) ?
C8 Ru C5 . . 161.08(10) ?
C1 Ru C5 . . 37.59(10) ?
C3 Ru C5 . . 63.34(10) ?
C4 Ru C5 . . 38.14(11) ?
C10 Ru C5 . . 130.17(10) ?
C2 Ru C7 . . 114.56(11) ?
C8 Ru C7 . . 37.71(9) ?
C1 Ru C7 . . 106.85(9) ?
C3 Ru C7 . . 147.39(11) ?
C4 Ru C7 . . 167.10(10) ?
C10 Ru C7 . . 79.60(9) ?
C5 Ru C7 . . 129.03(10) ?
C2 Ru C9 . . 119.77(10) ?
C8 Ru C9 . . 37.34(9) ?
C1 Ru C9 . . 154.73(10) ?
C3 Ru C9 . . 106.88(10) ?
C4 Ru C9 . . 124.33(10) ?
C10 Ru C9 . . 37.54(8) ?
C5 Ru C9 . . 161.32(10) ?
C7 Ru C9 . . 68.15(9) ?
C2 Ru C11 . . 172.26(10) ?
C8 Ru C11 . . 79.43(8) ?
C1 Ru C11 . . 134.63(9) ?
C3 Ru C11 . . 142.82(10) ?
C4 Ru C11 . . 112.48(10) ?
C10 Ru C11 . . 37.37(8) ?
C5 Ru C11 . . 109.35(9) ?
C7 Ru C11 . . 67.32(8) ?
C9 Ru C11 . . 67.97(9) ?
C2 Ru C6 . . 141.31(11) ?
C8 Ru C6 . . 66.13(8) ?
C1 Ru C6 . . 112.69(9) ?
C3 Ru C6 . . 173.84(10) ?
C4 Ru C6 . . 136.54(10) ?
C10 Ru C6 . . 65.93(9) ?
C5 Ru C6 . . 110.54(10) ?
C7 Ru C6 . . 36.71(8) ?
C9 Ru C6 . . 78.77(9) ?
C11 Ru C6 . . 36.59(8) ?
C5 C1 C2 . . 108.5(2) ?
C5 C1 Ru . . 71.51(14) ?
C2 C1 Ru . . 70.50(13) ?
C5 C1 H1 . . 125.8 ?
C2 C1 H1 . . 125.8 ?
Ru C1 H1 . . 123.8 ?
C1 C2 C3 . . 108.0(2) ?
C1 C2 Ru . . 71.60(14) ?
C3 C2 Ru . . 71.60(15) ?
C1 C2 H2 . . 126.0 ?
C3 C2 H2 . . 126.0 ?
Ru C2 H2 . . 122.5 ?
C2 C3 C4 . . 108.3(2) ?
C2 C3 Ru . . 70.46(15) ?
C4 C3 Ru . . 71.02(17) ?
C2 C3 H3 . . 125.8 ?
C4 C3 H3 . . 125.8 ?
Ru C3 H3 . . 124.3 ?
C3 C4 C5 . . 107.1(2) ?
C3 C4 Ru . . 70.88(16) ?
C5 C4 Ru . . 71.14(15) ?
C3 C4 H4 . . 126.5 ?
C5 C4 H4 . . 126.5 ?
Ru C4 H4 . . 123.2 ?
C1 C5 C4 . . 108.2(2) ?
C1 C5 Ru . . 70.90(14) ?
C4 C5 Ru . . 70.72(16) ?
C1 C5 H5 . . 125.9 ?
C4 C5 H5 . . 125.9 ?
Ru C5 H5 . . 124.1 ?
C6 N H1A . . 115(2) ?
C6 N H1B . . 114(2) ?
H1A N H1B . . 120(3) ?
N C6 C11 . . 119.8(2) ?
N C6 C7 . . 120.9(2) ?
C11 C6 C7 . . 119.0(2) ?
N C6 Ru . . 131.66(17) ?
C11 C6 Ru . . 68.45(12) ?
C7 C6 Ru . . 67.78(13) ?
C8 C7 C6 . . 119.0(2) ?
C8 C7 C12 . . 120.2(2) ?
C6 C7 C12 . . 120.9(2) ?
C8 C7 Ru . . 69.83(13) ?
C6 C7 Ru . . 75.51(13) ?
C12 C7 Ru . . 127.45(17) ?
C9 C8 C7 . . 122.7(2) ?
C9 C8 Ru . . 72.73(13) ?
C7 C8 Ru . . 72.46(13) ?
C9 C8 H8 . . 118.6 ?
C7 C8 H8 . . 118.6 ?
Ru C8 H8 . . 128.6 ?
C8 C9 C10 . . 116.9(2) ?
C8 C9 C13 . . 121.9(2) ?
C10 C9 C13 . . 121.1(2) ?
C8 C9 Ru . . 69.93(13) ?
C10 C9 Ru . . 70.12(14) ?
C13 C9 Ru . . 128.78(18) ?
C11 C10 C9 . . 122.7(2) ?
C11 C10 Ru . . 72.98(13) ?
C9 C10 Ru . . 72.34(14) ?
C11 C10 H10 . . 118.7 ?
C9 C10 H10 . . 118.7 ?
Ru C10 H10 . . 128.4 ?
C10 C11 C6 . . 119.1(2) ?
C10 C11 C14 . . 119.8(2) ?
C6 C11 C14 . . 121.0(2) ?
C10 C11 Ru . . 69.65(12) ?
C6 C11 Ru . . 74.95(12) ?
C14 C11 Ru . . 129.33(16) ?
C7 C12 H12A . . 109.5 ?
C7 C12 H12B . . 109.5 ?
H12A C12 H12B . . 109.5 ?
C7 C12 H12C . . 109.5 ?
H12A C12 H12C . . 109.5 ?
H12B C12 H12C . . 109.5 ?
C9 C13 H13A . . 109.5 ?
C9 C13 H13B . . 109.5 ?
H13A C13 H13B . . 109.5 ?
C9 C13 H13C . . 109.5 ?
H13A C13 H13C . . 109.5 ?
H13B C13 H13C . . 109.5 ?
C11 C14 H14A . . 109.5 ?
C11 C14 H14B . . 109.5 ?
H14A C14 H14B . . 109.5 ?
C11 C14 H14C . . 109.5 ?
H14A C14 H14C . . 109.5 ?
H14B C14 H14C . . 109.5 ?
F3 P F2 . . 91.16(15) ?
F3 P F1 . . 90.68(13) ?
F2 P F1 . . 178.11(15) ?
F3 P F6 . . 90.80(11) ?
F2 P F6 . . 88.61(11) ?
F1 P F6 . . 90.95(10) ?
F3 P F5 . . 90.39(11) ?
F2 P F5 . . 90.78(12) ?
F1 P F5 . . 89.62(11) ?
F6 P F5 . . 178.67(11) ?
F3 P F4 . . 178.94(11) ?
F2 P F4 . . 89.55(13) ?
F1 P F4 . . 88.61(12) ?
F6 P F4 . . 90.00(10) ?
F5 P F4 . . 88.81(10) ?

loop_
_geom_bond_atom_site_label_1
_geom_bond_atom_site_label_2
_geom_bond_site_symmetry_2
_geom_bond_distance
_geom_bond_publ_flag
Ru C1 . 2.179(2) y
Ru C2 . 2.164(2) y
Ru C3 . 2.179(3) y
Ru C4 . 2.181(3) y
Ru C5 . 2.187(3) y
Ru C6 . 2.314(2) y
Ru C7 . 2.212(2) y
Ru C8 . 2.178(2) y
Ru C9 . 2.214(2) y
Ru C10 . 2.185(2) y
Ru C11 . 2.229(2) y
C6 N . 1.373(3) y
C6 C7 . 1.429(3) y
C6 C11 . 1.428(3) y
C7 C8 . 1.419(3) y
C11 C10 . 1.415(3) y
C8 C9 . 1.406(3) y
C10 C9 . 1.416(3) y
C1 C5 . 1.406(4) ?
C1 C2 . 1.410(4) ?
C1 H1 . 0.9500 ?
C2 C3 . 1.412(4) ?
C2 H2 . 0.9500 ?
C3 C4 . 1.423(4) ?
C3 H3 . 0.9500 ?
C4 C5 . 1.427(4) ?
C4 H4 . 0.9500 ?
C5 H5 . 0.9500 ?
N H1A . 0.87(2) ?
N H1B . 0.87(2) ?
C7 C12 . 1.505(3) ?
C8 H8 . 0.9500 ?
C9 C13 . 1.495(3) ?
C10 H10 . 0.9500 ?
C11 C14 . 1.503(3) ?
C12 H12A . 0.9800 ?
C12 H12B . 0.9800 ?
C12 H12C . 0.9800 ?
C13 H13A . 0.9800 ?
C13 H13B . 0.9800 ?
C13 H13C . 0.9800 ?
C14 H14A . 0.9800 ?
C14 H14B . 0.9800 ?
C14 H14C . 0.9800 ?
P F3 . 1.569(2) ?
P F2 . 1.584(2) ?
P F1 . 1.5876(18) ?
P F6 . 1.5894(16) ?
P F5 . 1.6002(17) ?
P F4 . 1.6014(19) ?

loop_
_geom_hbond_atom_site_label_D
_geom_hbond_atom_site_label_H
_geom_hbond_atom_site_label_A
_geom_hbond_site_symmetry_A
_geom_hbond_distance_DH
_geom_hbond_distance_HA
_geom_hbond_distance_DA
_geom_hbond_angle_DHA
N H1A F1 . 0.87(2) 2.26(2) 3.106(3) 163(3)
N H1B F5 3 0.87(2) 2.43(3) 3.174(3) 143(3)

loop_
_geom_torsion_atom_site_label_1
_geom_torsion_atom_site_label_2
_geom_torsion_atom_site_label_3
_geom_torsion_atom_site_label_4
_geom_torsion_site_symmetry_1
_geom_torsion_site_symmetry_2
_geom_torsion_site_symmetry_3
_geom_torsion_site_symmetry_4
_geom_torsion
_geom_torsion_publ_flag
C2 Ru C1 C5 . . . . -118.2(2) ?
C8 Ru C1 C5 . . . . 170.50(15) ?
C3 Ru C1 C5 . . . . -80.34(18) ?
C4 Ru C1 C5 . . . . -37.51(16) ?
C10 Ru C1 C5 . . . . 13.6(5) ?
C7 Ru C1 C5 . . . . 133.24(16) ?
C9 Ru C1 C5 . . . . -152.4(2) ?
C11 Ru C1 C5 . . . . 58.7(2) ?
C6 Ru C1 C5 . . . . 94.62(17) ?
C8 Ru C1 C2 . . . . -71.3(2) ?
C3 Ru C1 C2 . . . . 37.87(17) ?
C4 Ru C1 C2 . . . . 80.71(19) ?
C10 Ru C1 C2 . . . . 131.8(4) ?
C5 Ru C1 C2 . . . . 118.2(2) ?
C7 Ru C1 C2 . . . . -108.54(18) ?
C9 Ru C1 C2 . . . . -34.2(3) ?
C11 Ru C1 C2 . . . . 176.94(17) ?
C6 Ru C1 C2 . . . . -147.16(17) ?
C5 C1 C2 C3 . . . . -1.0(3) ?
Ru C1 C2 C3 . . . . -62.76(18) ?
C5 C1 C2 Ru . . . . 61.77(17) ?
C8 Ru C2 C1 . . . . 125.65(17) ?
C3 Ru C2 C1 . . . . -117.0(2) ?
C4 Ru C2 C1 . . . . -79.74(18) ?
C10 Ru C2 C1 . . . . -161.60(18) ?
C5 Ru C2 C1 . . . . -36.96(16) ?
C7 Ru C2 C1 . . . . 86.09(18) ?
C9 Ru C2 C1 . . . . 163.97(15) ?
C6 Ru C2 C1 . . . . 53.2(2) ?
C8 Ru C2 C3 . . . . -117.38(16) ?
C1 Ru C2 C3 . . . . 117.0(2) ?
C4 Ru C2 C3 . . . . 37.23(17) ?
C10 Ru C2 C3 . . . . -44.6(3) ?
C5 Ru C2 C3 . . . . 80.01(18) ?
C7 Ru C2 C3 . . . . -156.94(16) ?
C9 Ru C2 C3 . . . . -79.06(18) ?
C6 Ru C2 C3 . . . . 170.13(16) ?
C1 C2 C3 C4 . . . . 1.5(3) ?
Ru C2 C3 C4 . . . . -61.3(2) ?
C1 C2 C3 Ru . . . . 62.76(17) ?
C8 Ru C3 C2 . . . . 78.66(18) ?
C1 Ru C3 C2 . . . . -37.84(16) ?
C4 Ru C3 C2 . . . . -118.3(2) ?
C10 Ru C3 C2 . . . . 156.21(15) ?
C5 Ru C3 C2 . . . . -80.13(18) ?
C7 Ru C3 C2 . . . . 41.4(3) ?
C9 Ru C3 C2 . . . . 117.05(16) ?
C11 Ru C3 C2 . . . . -167.35(16) ?
C2 Ru C3 C4 . . . . 118.3(2) ?
C8 Ru C3 C4 . . . . -163.01(16) ?
C1 Ru C3 C4 . . . . 80.49(18) ?
C10 Ru C3 C4 . . . . -85.46(18) ?
C5 Ru C3 C4 . . . . 38.20(17) ?
C7 Ru C3 C4 . . . . 159.71(16) ?
C9 Ru C3 C4 . . . . -124.62(16) ?
C11 Ru C3 C4 . . . . -49.0(2) ?
C2 C3 C4 C5 . . . . -1.4(3) ?
Ru C3 C4 C5 . . . . -62.34(18) ?
C2 C3 C4 Ru . . . . 60.90(19) ?
C2 Ru C4 C3 . . . . -37.07(16) ?
C8 Ru C4 C3 . . . . 36.3(3) ?
C1 Ru C4 C3 . . . . -79.55(17) ?
C10 Ru C4 C3 . . . . 110.69(16) ?
C5 Ru C4 C3 . . . . -116.5(2) ?
C7 Ru C4 C3 . . . . -123.1(4) ?
C9 Ru C4 C3 . . . . 72.48(19) ?
C11 Ru C4 C3 . . . . 150.41(16) ?
C6 Ru C4 C3 . . . . -175.33(16) ?
C2 Ru C4 C5 . . . . 79.45(17) ?
C8 Ru C4 C5 . . . . 152.8(2) ?
C1 Ru C4 C5 . . . . 36.97(16) ?
C3 Ru C4 C5 . . . . 116.5(2) ?
C10 Ru C4 C5 . . . . -132.79(16) ?
C7 Ru C4 C5 . . . . -6.6(5) ?
C9 Ru C4 C5 . . . . -171.01(15) ?
C11 Ru C4 C5 . . . . -93.07(17) ?
C6 Ru C4 C5 . . . . -58.8(2) ?
C2 C1 C5 C4 . . . . 0.1(3) ?
Ru C1 C5 C4 . . . . 61.23(18) ?
C2 C1 C5 Ru . . . . -61.13(17) ?
C3 C4 C5 C1 . . . . 0.8(3) ?
Ru C4 C5 C1 . . . . -61.34(17) ?
C3 C4 C5 Ru . . . . 62.16(19) ?
C2 Ru C5 C1 . . . . 37.26(16) ?
C8 Ru C5 C1 . . . . -24.7(4) ?
C3 Ru C5 C1 . . . . 79.91(17) ?
C4 Ru C5 C1 . . . . 118.1(2) ?
C10 Ru C5 C1 . . . . -176.17(15) ?
C7 Ru C5 C1 . . . . -63.83(19) ?
C9 Ru C5 C1 . . . . 141.8(3) ?
C11 Ru C5 C1 . . . . -139.86(15) ?
C6 Ru C5 C1 . . . . -100.86(16) ?
C2 Ru C5 C4 . . . . -80.81(17) ?
C8 Ru C5 C4 . . . . -142.8(3) ?
C1 Ru C5 C4 . . . . -118.1(2) ?
C3 Ru C5 C4 . . . . -38.16(16) ?
C10 Ru C5 C4 . . . . 65.76(19) ?
C7 Ru C5 C4 . . . . 178.10(15) ?
C9 Ru C5 C4 . . . . 23.8(4) ?
C11 Ru C5 C4 . . . . 102.07(16) ?
C6 Ru C5 C4 . . . . 141.07(16) ?
C2 Ru C6 N . . . . -56.5(3) ?
C8 Ru C6 N . . . . -143.7(3) ?
C1 Ru C6 N . . . . -24.3(3) ?
C4 Ru C6 N . . . . 50.5(3) ?
C10 Ru C6 N . . . . 142.1(3) ?
C5 Ru C6 N . . . . 16.2(3) ?
C7 Ru C6 N . . . . -112.3(3) ?
C9 Ru C6 N . . . . 179.3(3) ?
C11 Ru C6 N . . . . 111.3(3) ?
C2 Ru C6 C11 . . . . -167.79(16) ?
C8 Ru C6 C11 . . . . 105.04(14) ?
C1 Ru C6 C11 . . . . -135.59(14) ?
C4 Ru C6 C11 . . . . -60.7(2) ?
C10 Ru C6 C11 . . . . 30.85(13) ?
C5 Ru C6 C11 . . . . -95.09(15) ?
C7 Ru C6 C11 . . . . 136.4(2) ?
C9 Ru C6 C11 . . . . 68.03(13) ?
C2 Ru C6 C7 . . . . 55.8(2) ?
C8 Ru C6 C7 . . . . -31.37(15) ?
C1 Ru C6 C7 . . . . 88.00(17) ?
C4 Ru C6 C7 . . . . 162.84(15) ?
C10 Ru C6 C7 . . . . -105.56(16) ?
C5 Ru C6 C7 . . . . 128.49(16) ?
C9 Ru C6 C7 . . . . -68.38(15) ?
C11 Ru C6 C7 . . . . -136.4(2) ?
N C6 C7 C8 . . . . -177.1(2) ?
C11 C6 C7 C8 . . . . 9.5(3) ?
Ru C6 C7 C8 . . . . 56.62(18) ?
N C6 C7 C12 . . . . 1.1(4) ?
C11 C6 C7 C12 . . . . -172.4(2) ?
Ru C6 C7 C12 . . . . -125.3(2) ?
N C6 C7 Ru . . . . 126.3(2) ?
C11 C6 C7 Ru . . . . -47.15(19) ?
C2 Ru C7 C8 . . . . 85.75(15) ?
C1 Ru C7 C8 . . . . 125.57(14) ?
C3 Ru C7 C8 . . . . 59.2(2) ?
C4 Ru C7 C8 . . . . 165.7(4) ?
C10 Ru C7 C8 . . . . -65.48(14) ?
C5 Ru C7 C8 . . . . 160.46(14) ?
C9 Ru C7 C8 . . . . -28.13(13) ?
C11 Ru C7 C8 . . . . -102.44(14) ?
C6 Ru C7 C8 . . . . -128.9(2) ?
C2 Ru C7 C6 . . . . -145.36(16) ?
C8 Ru C7 C6 . . . . 128.9(2) ?
C1 Ru C7 C6 . . . . -105.54(16) ?
C3 Ru C7 C6 . . . . -171.90(18) ?
C4 Ru C7 C6 . . . . -65.4(5) ?
C10 Ru C7 C6 . . . . 63.41(15) ?
C5 Ru C7 C6 . . . . -70.65(19) ?
C9 Ru C7 C6 . . . . 100.76(16) ?
C11 Ru C7 C6 . . . . 26.45(14) ?
C2 Ru C7 C12 . . . . -27.4(3) ?
C8 Ru C7 C12 . . . . -113.1(3) ?
C1 Ru C7 C12 . . . . 12.5(2) ?
C3 Ru C7 C12 . . . . -53.9(3) ?
C4 Ru C7 C12 . . . . 52.6(5) ?
C10 Ru C7 C12 . . . . -178.6(2) ?
C5 Ru C7 C12 . . . . 47.3(3) ?
C9 Ru C7 C12 . . . . -141.3(2) ?
C11 Ru C7 C12 . . . . 144.4(2) ?
C6 Ru C7 C12 . . . . 118.0(3) ?
C6 C7 C8 C9 . . . . -4.4(3) ?
C12 C7 C8 C9 . . . . 177.4(2) ?
Ru C7 C8 C9 . . . . 55.0(2) ?
C6 C7 C8 Ru . . . . -59.47(19) ?
C12 C7 C8 Ru . . . . 122.4(2) ?
C2 Ru C8 C9 . . . . 117.45(16) ?
C1 Ru C8 C9 . . . . 154.86(14) ?
C3 Ru C8 C9 . . . . 78.45(17) ?
C4 Ru C8 C9 . . . . 53.6(3) ?
C10 Ru C8 C9 . . . . -30.45(14) ?
C5 Ru C8 C9 . . . . 172.9(3) ?
C7 Ru C8 C9 . . . . -133.8(2) ?
C11 Ru C8 C9 . . . . -67.38(14) ?
C6 Ru C8 C9 . . . . -103.23(15) ?
C2 Ru C8 C7 . . . . -108.73(15) ?
C1 Ru C8 C7 . . . . -71.33(16) ?
C3 Ru C8 C7 . . . . -147.74(14) ?
C4 Ru C8 C7 . . . . -172.6(2) ?
C10 Ru C8 C7 . . . . 103.36(15) ?
C5 Ru C8 C7 . . . . -53.2(3) ?
C9 Ru C8 C7 . . . . 133.8(2) ?
C11 Ru C8 C7 . . . . 66.43(13) ?
C6 Ru C8 C7 . . . . 30.58(13) ?
C7 C8 C9 C10 . . . . -1.1(4) ?
Ru C8 C9 C10 . . . . 53.8(2) ?
C7 C8 C9 C13 . . . . -178.8(2) ?
Ru C8 C9 C13 . . . . -123.9(2) ?
C7 C8 C9 Ru . . . . -54.9(2) ?
C2 Ru C9 C8 . . . . -78.26(18) ?
C1 Ru C9 C8 . . . . -54.8(3) ?
C3 Ru C9 C8 . . . . -117.37(16) ?
C4 Ru C9 C8 . . . . -155.31(15) ?
C10 Ru C9 C8 . . . . 130.1(2) ?
C5 Ru C9 C8 . . . . -172.9(3) ?
C7 Ru C9 C8 . . . . 28.40(13) ?
C11 Ru C9 C8 . . . . 101.79(14) ?
C6 Ru C9 C8 . . . . 65.17(14) ?
C2 Ru C9 C10 . . . . 151.65(16) ?
C8 Ru C9 C10 . . . . -130.1(2) ?
C1 Ru C9 C10 . . . . 175.1(2) ?
C3 Ru C9 C10 . . . . 112.54(17) ?
C4 Ru C9 C10 . . . . 74.59(19) ?
C5 Ru C9 C10 . . . . 57.1(4) ?
C7 Ru C9 C10 . . . . -101.70(17) ?
C11 Ru C9 C10 . . . . -28.30(15) ?
C6 Ru C9 C10 . . . . -64.92(16) ?
C2 Ru C9 C13 . . . . 37.1(3) ?
C8 Ru C9 C13 . . . . 115.4(3) ?
C1 Ru C9 C13 . . . . 60.6(3) ?
C3 Ru C9 C13 . . . . -2.0(3) ?
C4 Ru C9 C13 . . . . -39.9(3) ?
C10 Ru C9 C13 . . . . -114.5(3) ?
C5 Ru C9 C13 . . . . -57.5(4) ?
C7 Ru C9 C13 . . . . 143.8(2) ?
C11 Ru C9 C13 . . . . -142.8(3) ?
C6 Ru C9 C13 . . . . -179.4(2) ?
C8 C9 C10 C11 . . . . 1.7(4) ?
C13 C9 C10 C11 . . . . 179.4(2) ?
Ru C9 C10 C11 . . . . 55.3(2) ?
C8 C9 C10 Ru . . . . -53.7(2) ?
C13 C9 C10 Ru . . . . 124.0(2) ?
C2 Ru C10 C11 . . . . 172.73(19) ?
C8 Ru C10 C11 . . . . -103.31(14) ?
C1 Ru C10 C11 . . . . 56.2(5) ?
C3 Ru C10 C11 . . . . 143.74(15) ?
C4 Ru C10 C11 . . . . 103.37(15) ?
C5 Ru C10 C11 . . . . 66.99(18) ?
C7 Ru C10 C11 . . . . -66.08(14) ?
C9 Ru C10 C11 . . . . -133.6(2) ?
C6 Ru C10 C11 . . . . -30.24(13) ?
C2 Ru C10 C9 . . . . -53.7(3) ?
C8 Ru C10 C9 . . . . 30.29(15) ?
C1 Ru C10 C9 . . . . -170.2(4) ?
C3 Ru C10 C9 . . . . -82.65(18) ?
C4 Ru C10 C9 . . . . -123.03(17) ?
C5 Ru C10 C9 . . . . -159.41(16) ?
C7 Ru C10 C9 . . . . 67.52(16) ?
C11 Ru C10 C9 . . . . 133.6(2) ?
C6 Ru C10 C9 . . . . 103.36(17) ?
C9 C10 C11 C6 . . . . 3.4(4) ?
Ru C10 C11 C6 . . . . 58.46(18) ?
C9 C10 C11 C14 . . . . -179.6(2) ?
Ru C10 C11 C14 . . . . -124.5(2) ?
C9 C10 C11 Ru . . . . -55.0(2) ?
N C6 C11 C10 . . . . 177.5(2) ?
C7 C6 C11 C10 . . . . -9.0(3) ?
Ru C6 C11 C10 . . . . -55.84(18) ?
N C6 C11 C14 . . . . 0.5(3) ?
C7 C6 C11 C14 . . . . 174.0(2) ?
Ru C6 C11 C14 . . . . 127.2(2) ?
N C6 C11 Ru . . . . -126.7(2) ?
C7 C6 C11 Ru . . . . 46.86(19) ?
C8 Ru C11 C10 . . . . 65.58(14) ?
C1 Ru C11 C10 . . . . -165.34(15) ?
C3 Ru C11 C10 . . . . -60.7(2) ?
C4 Ru C11 C10 . . . . -90.98(15) ?
C5 Ru C11 C10 . . . . -131.80(15) ?
C7 Ru C11 C10 . . . . 102.99(15) ?
C9 Ru C11 C10 . . . . 28.42(14) ?
C6 Ru C11 C10 . . . . 129.52(19) ?
C8 Ru C11 C6 . . . . -63.94(13) ?
C1 Ru C11 C6 . . . . 65.14(18) ?
C3 Ru C11 C6 . . . . 169.78(16) ?
C4 Ru C11 C6 . . . . 139.50(15) ?
C10 Ru C11 C6 . . . . -129.52(19) ?
C5 Ru C11 C6 . . . . 98.68(15) ?
C7 Ru C11 C6 . . . . -26.53(13) ?
C9 Ru C11 C6 . . . . -101.10(14) ?
C8 Ru C11 C14 . . . . 178.0(2) ?
C1 Ru C11 C14 . . . . -52.9(3) ?
C3 Ru C11 C14 . . . . 51.7(3) ?
C4 Ru C11 C14 . . . . 21.5(2) ?
C10 Ru C11 C14 . . . . 112.4(3) ?
C5 Ru C11 C14 . . . . -19.3(2) ?
C7 Ru C11 C14 . . . . -144.6(2) ?
C9 Ru C11 C14 . . . . 140.9(2) ?
C6 Ru C11 C14 . . . . -118.0(3) ?
